data_7051277
loop_
_publ_author_name
'Pierre Braunstein'
'Yves Chauvin'
'Jean Fischer'
'H\'el\`ene Olivier'
'Carsten Strohmann'
'Dawn V. Toronto'

_publ_section_title
;
 Oxidative addition of iodine, iodomethane and iodobenzene to the
 rhodium phosphino enolate complex[Rh{Ph2PCHC(O)Ph}(CO)(PPh3)] and
 carbon monoxide insertion into the resulting Rh--carbon bond of
 [Rh{Ph2PCHC(O)Ph}Me(I)(CO)(PPh3)]
;
_journal_issue 6
_journal_name_full 'New J. Chem.'
_journal_page_first 437
_journal_page_last 445
_journal_paper_doi 10.1039/b000961j
_journal_volume 24
_journal_year 2000
_chemical_formula_moiety 'C45 H36 I O2 P2 Rh'
_chemical_formula_sum 'C45 H36 I O2 P2 Rh'
_chemical_formula_weight 900.54
_chemical_name_systematic ' ?'
_space_group_IT_number 33
_symmetry_cell_setting orthorhombic
_symmetry_space_group_name_Hall 'P 2c -2n'
_symmetry_space_group_name_H-M 'P n a 21'
_cell_angle_alpha 90
_cell_angle_beta 90
_cell_angle_gamma 90
_cell_formula_units_Z 4
_cell_length_a 17.887(5)
_cell_length_b 18.538(5)
_cell_length_c 11.515(3)
_cell_measurement_reflns_used 24
_cell_measurement_temperature 294
_cell_measurement_theta_max 19.5
_cell_measurement_theta_min 18.0
_cell_volume 3818.2(18)
_computing_cell_refinement CAD4_(Enraf-Nonius,_1994)
_computing_data_collection CAD4_(Enraf-Nonius,_1994)
_computing_data_reduction process_OpenMoleN_(_1997)
_computing_publication_material CIFGEN_IN_OpenMoleN_(_1997)
_computing_structure_refinement LSFM_OpenMoleN_(_1997)
_computing_structure_solution Direct_methods_(SIR,_Burla_et_al.,_1989)
_diffrn_ambient_temperature 294
_diffrn_measurement_device_type Enraf_Nonius_CAD4
_diffrn_measurement_method \q/2\q
_diffrn_radiation_monochromator graphite
_diffrn_radiation_type Mo-K\a
_diffrn_radiation_wavelength 0.71073
_diffrn_reflns_av_R_equivalents 0
_diffrn_reflns_av_sigmaI/netI 0.333
_diffrn_reflns_limit_h_max 0
_diffrn_reflns_limit_h_min -16
_diffrn_reflns_limit_k_max 25
_diffrn_reflns_limit_k_min 0
_diffrn_reflns_limit_l_max 26
_diffrn_reflns_limit_l_min 0
_diffrn_reflns_number 6390
_diffrn_reflns_theta_max 30.41
_diffrn_reflns_theta_min 2.5
_diffrn_source xray_tube
_diffrn_standards_decay_% 0
_diffrn_standards_interval_time 60
_diffrn_standards_number 3
_exptl_absorpt_coefficient_mu 1.377
_exptl_absorpt_correction_T_max 1.0000
_exptl_absorpt_correction_T_min 0.9622
_exptl_absorpt_correction_type psi_scan_(North,_Phillips,_Mathews,_1968)
_exptl_crystal_colour yellow
_exptl_crystal_density_diffrn 1.57
_exptl_crystal_density_method none
_exptl_crystal_description prism
_exptl_crystal_F_000 1800
_exptl_crystal_size_max 0.40
_exptl_crystal_size_mid 0.35
_exptl_crystal_size_min 0.30
_refine_diff_density_max 0.254
_refine_diff_density_min -0.095
_refine_ls_abs_structure_details 'Flack H D  (1983), Acta Cryst. A39,876-881'
_refine_ls_abs_structure_Flack -0.08(3)
_refine_ls_extinction_method none
_refine_ls_goodness_of_fit_all 1.408
_refine_ls_goodness_of_fit_ref 1.065
_refine_ls_hydrogen_treatment noref
_refine_ls_matrix_type full
_refine_ls_number_constraints 0
_refine_ls_number_parameters 459
_refine_ls_number_reflns 5141
_refine_ls_number_restraints 1
_refine_ls_R_factor_all 0.038
_refine_ls_R_factor_gt 0.022
_refine_ls_shift/esd_mean 0.001
_refine_ls_shift/su_max 0.004
_refine_ls_structure_factor_coef F
_refine_ls_weighting_details 'w = 4Fo^2^/(\s^2^(Fo^2^) + 0.0009 Fo^4^)'
_refine_ls_weighting_scheme calc
_refine_ls_wR_factor_all 0.037
_refine_ls_wR_factor_ref 0.027
_reflns_number_gt 5141
_reflns_number_total 6390
_reflns_threshold_expression >3.0\s(I)
_cod_data_source_file b000961j.txt
_cod_data_source_block st799
_cod_depositor_comments
;
The following automatic conversions were performed:

'_refine_ls_weighting_scheme' value '4Fo^2^/(\s^2^(Fo^2^) + 0.0009
Fo^4^)' was changed to 'calc'. New tag '_refine_ls_weighting_details'
was created. The value of the new tag was set to 'w =
4Fo^2^/(\s^2^(Fo^2^) + 0.0009 Fo^4^)'.

Automatic conversion script
Id: cif_fix_values 3143 2015-03-26 13:38:13Z robertas 
;
_cod_original_cell_volume 3818(3)
_cod_original_sg_symbol_Hall ' P 2c -2n'
_cod_database_code 7051277

loop_
_symmetry_equiv_pos_as_xyz
x,y,z
-x,-y,1/2+z
1/2+x,1/2-y,+z
1/2-x,1/2+y,1/2+z

loop_
_atom_site_label
_atom_site_fract_x
_atom_site_fract_y
_atom_site_fract_z
_atom_site_U_iso_or_equiv
_atom_site_adp_type
_atom_site_calc_flag
_atom_site_calc_attached_atom
_atom_site_type_symbol
RH 0.23957(1) 0.95994(1) 0.7232 0.02737(7) Uani ? ? Rh
I 0.36884(1) 0.90898(1) 0.82829(3) 0.04346(9) Uani ? ? I
P1 0.29142(4) 1.07488(4) 0.71033(7) 0.0310(3) Uani ? ? P
C1 0.3347(2) 1.0651(2) 0.5751(3) 0.038(1) Uani ? ? C
C2 0.3217(2) 1.0023(2) 0.5167(3) 0.033(1) Uani ? ? C
O1 0.2834(1) 0.9485(1) 0.5596(2) 0.033(1) Uani ? ? O
C3 0.3596(2) 1.1035(1) 0.8176(3) 0.036(1) Uani ? ? C
C4 0.3405(2) 1.1173(2) 0.9315(3) 0.046(2) Uani ? ? C
C5 0.3941(3) 1.1375(2) 1.0116(3) 0.053(2) Uani ? ? C
C6 0.4677(2) 1.1427(2) 0.9783(4) 0.057(2) Uani ? ? C
C7 0.4874(2) 1.1287(2) 0.8666(4) 0.056(2) Uani ? ? C
C8 0.4347(2) 1.1097(2) 0.7853(4) 0.046(2) Uani ? ? C
C9 0.2265(2) 1.1509(2) 0.6988(3) 0.036(1) Uani ? ? C
C10 0.2206(2) 1.1875(2) 0.5945(4) 0.054(2) Uani ? ? C
C11 0.1711(3) 1.2456(2) 0.5844(4) 0.063(2) Uani ? ? C
C12 0.1283(2) 1.2658(2) 0.6760(5) 0.056(2) Uani ? ? C
C13 0.1326(2) 1.2286(2) 0.7798(5) 0.063(2) Uani ? ? C
C14 0.1822(2) 1.1709(2) 0.7910(4) 0.051(2) Uani ? ? C
C15 0.3459(2) 0.9931(2) 0.3945(3) 0.037(1) Uani ? ? C
C16 0.3021(2) 0.9508(2) 0.3208(3) 0.047(2) Uani ? ? C
C17 0.3212(3) 0.9453(2) 0.2042(3) 0.056(2) Uani ? ? C
C18 0.3839(3) 0.9797(2) 0.1618(4) 0.060(2) Uani ? ? C
C19 0.4272(2) 1.0203(2) 0.2336(4) 0.060(2) Uani ? ? C
C20 0.4087(2) 1.0271(2) 0.3499(3) 0.045(2) Uani ? ? C
C21 0.1397(2) 0.9995(2) 0.6565(3) 0.038(1) Uani ? ? C
C22 0.0744(2) 1.0000(2) 0.7237(4) 0.053(2) Uani ? ? C
C23 0.0074(2) 1.0255(2) 0.6755(5) 0.066(2) Uani ? ? C
C24 0.0056(2) 1.0514(2) 0.5635(6) 0.073(3) Uani ? ? C
C25 0.0690(3) 1.0515(2) 0.4996(5) 0.071(2) Uani ? ? C
C26 0.1358(2) 1.0252(2) 0.5447(4) 0.052(2) Uani ? ? C
C27 0.2058(2) 0.9742(2) 0.8742(3) 0.043(2) Uani ? ? C
O2 0.1876(2) 0.9864(2) 0.9659(2) 0.062(2) Uani ? ? O
P2 0.19129(4) 0.84014(4) 0.68840(7) 0.0282(3) Uani ? ? P
C28 0.1431(2) 0.8336(1) 0.5492(3) 0.032(1) Uani ? ? C
C29 0.1785(2) 0.8037(2) 0.4533(3) 0.042(2) Uani ? ? C
C30 0.1440(2) 0.8014(2) 0.3456(3) 0.049(2) Uani ? ? C
C31 0.0719(2) 0.8280(2) 0.3342(4) 0.052(2) Uani ? ? C
C32 0.0361(2) 0.8579(2) 0.4265(3) 0.048(2) Uani ? ? C
C33 0.0711(2) 0.8611(2) 0.5343(3) 0.039(1) Uani ? ? C
C34 0.2597(2) 0.7663(2) 0.6801(3) 0.033(1) Uani ? ? C
C35 0.3258(2) 0.7766(2) 0.6196(3) 0.040(1) Uani ? ? C
C36 0.3758(2) 0.7194(2) 0.6066(4) 0.052(2) Uani ? ? C
C37 0.3601(2) 0.6529(2) 0.6537(5) 0.063(2) Uani ? ? C
C38 0.2953(2) 0.6430(2) 0.7157(5) 0.060(2) Uani ? ? C
C39 0.2445(2) 0.6994(2) 0.7279(5) 0.047(2) Uani ? ? C
C40 0.1278(2) 0.8081(2) 0.8005(3) 0.034(1) Uani ? ? C
C41 0.1539(2) 0.8109(2) 0.9138(3) 0.044(2) Uani ? ? C
C42 0.1122(3) 0.7830(3) 1.0046(4) 0.059(2) Uani ? ? C
C43 0.0436(3) 0.7523(3) 0.9815(4) 0.074(2) Uani ? ? C
C44 0.0171(2) 0.7496(3) 0.8700(5) 0.073(2) Uani ? ? C
C45 0.0584(2) 0.7765(2) 0.7780(4) 0.054(2) Uani ? ? C
H1 0.3659 1.1018 0.5437 0.0501 Uiso calc C1 H
H2 0.2898 1.1129 0.9552 0.0598 Uiso calc C4 H
H3 0.3801 1.1478 1.0895 0.0705 Uiso calc C5 H
H4 0.5048 1.1560 1.0334 0.0757 Uiso calc C6 H
H5 0.5385 1.1321 0.8443 0.0746 Uiso calc C7 H
H6 0.4492 1.1009 0.7072 0.0599 Uiso calc C8 H
H7 0.2501 1.1732 0.5298 0.0703 Uiso calc C10 H
H8 0.1674 1.2710 0.5130 0.0829 Uiso calc C11 H
H9 0.0953 1.3057 0.6689 0.0770 Uiso calc C12 H
H10 0.1018 1.2422 0.8433 0.0824 Uiso calc C13 H
H11 0.1854 1.1454 0.8624 0.0671 Uiso calc C14 H
H12 0.2596 0.9260 0.3502 0.0630 Uiso calc C16 H
H13 0.2908 0.9176 0.1533 0.0770 Uiso calc C17 H
H14 0.3970 0.9750 0.0822 0.0838 Uiso calc C18 H
H15 0.4702 1.0441 0.2039 0.0813 Uiso calc C19 H
H16 0.4394 1.0553 0.3996 0.0606 Uiso calc C20 H
H17 0.0755 0.9831 0.8016 0.0703 Uiso calc C22 H
H18 -0.0371 1.0250 0.7205 0.0959 Uiso calc C23 H
H19 -0.0398 1.0691 0.5314 0.1048 Uiso calc C24 H
H20 0.0679 1.0697 0.4225 0.0939 Uiso calc C25 H
H21 0.1794 1.0251 0.4975 0.0694 Uiso calc C26 H
H22 0.2275 0.7845 0.4616 0.0543 Uiso calc C29 H
H23 0.1694 0.7818 0.2804 0.0656 Uiso calc C30 H
H24 0.0474 0.8252 0.2612 0.0701 Uiso calc C31 H
H25 -0.0130 0.8767 0.4173 0.0622 Uiso calc C32 H
H26 0.0457 0.8822 0.5983 0.0503 Uiso calc C33 H
H27 0.3371 0.8224 0.5870 0.0519 Uiso calc C35 H
H28 0.4211 0.7264 0.5650 0.0684 Uiso calc C36 H
H29 0.3940 0.6140 0.6434 0.0854 Uiso calc C37 H
H30 0.2850 0.5975 0.7503 0.0828 Uiso calc C38 H
H31 0.1993 0.6920 0.7693 0.0619 Uiso calc C39 H
H32 0.2012 0.8322 0.9293 0.0575 Uiso calc C41 H
H33 0.1307 0.7850 1.0819 0.0800 Uiso calc C42 H
H34 0.0146 0.7330 1.0432 0.0962 Uiso calc C43 H
H35 -0.0306 0.7289 0.8555 0.0969 Uiso calc C44 H
H36 0.0398 0.7736 0.7008 0.0704 Uiso calc C45 H

loop_
_atom_site_aniso_label
_atom_site_aniso_U_11
_atom_site_aniso_U_22
_atom_site_aniso_U_33
_atom_site_aniso_U_12
_atom_site_aniso_U_13
_atom_site_aniso_U_23
_atom_site_aniso_type_symbol
RH 0.02841(7) 0.02566(7) 0.02812(7) -0.00089(7) 0.0007(1) -0.0015(1) Rh
I 0.04240(8) 0.03733(8) 0.0519(1) 0.00215(8) -0.01514(9) -0.0010(1) I
P1 0.0355(3) 0.0255(3) 0.0328(4) -0.0025(3) 0.0019(3) -0.0030(3) P
C1 0.042(1) 0.035(1) 0.039(2) -0.007(1) 0.008(1) -0.003(1) C
C2 0.033(1) 0.032(1) 0.035(1) 0.003(1) -0.000(1) 0.001(1) C
O1 0.042(1) 0.0295(9) 0.0300(9) -0.0013(8) 0.0021(9) -0.0019(8) O
C3 0.041(1) 0.023(1) 0.048(2) -0.003(1) -0.002(1) -0.005(1) C
C4 0.049(2) 0.046(2) 0.042(2) 0.005(2) -0.004(2) -0.004(2) C
C5 0.069(2) 0.050(2) 0.044(2) 0.004(2) -0.012(2) -0.014(2) C
C6 0.058(2) 0.047(2) 0.070(2) -0.008(2) -0.023(2) -0.006(2) C
C7 0.043(2) 0.055(2) 0.074(3) -0.013(2) -0.010(2) -0.001(2) C
C8 0.040(2) 0.043(2) 0.055(2) -0.008(1) 0.004(2) -0.001(2) C
C9 0.038(1) 0.029(1) 0.042(2) -0.002(1) -0.001(1) -0.000(1) C
C10 0.063(2) 0.049(2) 0.051(2) 0.011(2) 0.001(2) 0.009(2) C
C11 0.073(3) 0.049(2) 0.069(2) 0.008(2) -0.008(2) 0.021(2) C
C12 0.050(2) 0.041(2) 0.087(3) 0.008(1) -0.010(2) -0.001(2) C
C13 0.057(2) 0.060(2) 0.073(3) 0.020(2) 0.001(2) -0.007(2) C
C14 0.057(2) 0.051(2) 0.047(2) 0.014(2) -0.002(2) -0.002(2) C
C15 0.045(1) 0.034(1) 0.032(1) -0.000(1) 0.001(1) 0.000(1) C
C16 0.065(2) 0.041(1) 0.039(2) -0.004(2) 0.000(2) -0.005(2) C
C17 0.088(3) 0.051(2) 0.039(2) 0.002(2) -0.006(2) -0.007(2) C
C18 0.097(3) 0.060(2) 0.037(2) 0.002(2) 0.013(2) -0.003(2) C
C19 0.079(2) 0.069(2) 0.040(2) -0.007(2) 0.020(2) 0.006(2) C
C20 0.054(2) 0.054(2) 0.033(2) -0.006(2) 0.007(1) -0.001(1) C
C21 0.035(1) 0.028(1) 0.055(2) 0.001(1) -0.009(1) -0.007(1) C
C22 0.039(1) 0.054(2) 0.069(2) 0.006(1) -0.003(2) -0.020(2) C
C23 0.038(2) 0.066(2) 0.118(4) 0.013(2) -0.008(2) -0.041(2) C
C24 0.050(2) 0.059(2) 0.132(4) 0.019(2) -0.041(2) -0.017(3) C
C25 0.069(2) 0.055(2) 0.093(3) 0.001(2) -0.037(2) 0.012(2) C
C26 0.045(2) 0.046(2) 0.069(2) -0.004(1) -0.016(2) 0.011(2) C
C27 0.047(2) 0.044(2) 0.039(2) -0.005(1) 0.003(1) -0.006(1) C
O2 0.078(2) 0.075(2) 0.041(1) -0.006(2) 0.018(1) -0.014(1) O
P2 0.0294(3) 0.0270(3) 0.0284(3) -0.0012(3) 0.0002(3) -0.0011(3) P
C28 0.038(1) 0.026(1) 0.035(1) -0.003(1) -0.004(1) -0.000(1) C
C29 0.048(2) 0.041(2) 0.036(2) 0.004(1) -0.003(1) -0.001(1) C
C30 0.065(2) 0.053(2) 0.033(2) 0.006(2) -0.004(2) -0.006(2) C
C31 0.074(2) 0.049(2) 0.039(2) -0.004(2) -0.018(2) 0.003(2) C
C32 0.044(2) 0.047(2) 0.053(2) 0.002(1) -0.017(2) -0.000(2) C
C33 0.039(1) 0.036(1) 0.041(2) 0.001(1) -0.005(1) -0.004(1) C
C34 0.034(1) 0.030(1) 0.035(1) 0.003(1) -0.003(1) -0.004(1) C
C35 0.037(1) 0.037(1) 0.046(2) -0.000(1) 0.000(1) -0.003(1) C
C36 0.040(2) 0.053(2) 0.065(2) 0.011(1) -0.000(2) -0.010(2) C
C37 0.061(2) 0.045(2) 0.092(3) 0.024(2) -0.004(2) -0.004(2) C
C38 0.072(2) 0.036(1) 0.083(3) 0.015(2) 0.002(3) 0.008(2) C
C39 0.051(2) 0.036(1) 0.055(2) 0.003(1) 0.005(2) 0.003(2) C
C40 0.035(1) 0.032(1) 0.035(1) -0.000(1) 0.006(1) 0.003(1) C
C41 0.048(2) 0.047(2) 0.037(2) -0.001(1) 0.005(1) 0.002(1) C
C42 0.076(2) 0.071(2) 0.038(2) 0.008(2) 0.015(2) 0.011(2) C
C43 0.072(2) 0.083(3) 0.068(2) -0.007(2) 0.033(2) 0.025(2) C
C44 0.055(2) 0.080(3) 0.089(3) -0.027(2) 0.017(2) 0.016(2) C
C45 0.045(2) 0.059(2) 0.058(2) -0.019(1) -0.001(2) 0.010(2) C

loop_
_atom_type_symbol
_atom_type_description
_atom_type_scat_dispersion_real
_atom_type_scat_dispersion_imag
_atom_type_scat_source
C ? 0.002 0.002 International_Tables_Vol_IV_Table_2.3.1
H ? 0.000 0.000 International_Tables_Vol_IV_Table_2.3.1
I ? -0.726 1.812 International_Tables_Vol_IV_Table_2.3.1
O ? 0.008 0.006 International_Tables_Vol_IV_Table_2.3.1
P ? 0.090 0.095 International_Tables_Vol_IV_Table_2.3.1
Rh ? -1.287 0.919 International_Tables_Vol_IV_Table_2.3.1

loop_
_geom_angle_atom_site_label_1
_geom_angle_atom_site_label_2
_geom_angle_atom_site_label_3
_geom_angle
_geom_angle_site_symmetry_1
_geom_angle_site_symmetry_2
_geom_angle_site_symmetry_3
_geom_angle_publ_flag
I RH P1 90.43(2) . . . ?
I RH O1 92.67(7) . . . ?
I RH C21 175.9(1) . . . ?
I RH C27 84.9(1) . . . ?
I RH P2 93.28(2) . . . ?
P1 RH O1 83.34(6) . . . ?
P1 RH C21 89.75(9) . . . ?
P1 RH C27 93.4(1) . . . ?
P1 RH P2 166.59(3) . . . ?
O1 RH C21 91.5(1) . . . ?
O1 RH C27 175.9(1) . . . ?
O1 RH P2 83.61(6) . . . ?
C21 RH C27 90.9(2) . . . ?
C21 RH P2 87.48(9) . . . ?
C27 RH P2 99.8(1) . . . ?
C1 P1 C3 109.8(2) . . . ?
C1 P1 C9 107.2(2) . . . ?
C3 P1 C9 104.5(1) . . . ?
P1 C1 C2 116.8(3) . . . ?
C1 C2 O1 123.7(3) . . . ?
C1 C2 C15 121.1(3) . . . ?
O1 C2 C15 115.0(3) . . . ?
P1 C3 C4 122.3(3) . . . ?
P1 C3 C8 119.3(3) . . . ?
C4 C3 C8 118.4(4) . . . ?
C3 C4 C5 120.8(4) . . . ?
C4 C5 C6 119.9(4) . . . ?
C5 C6 C7 119.9(4) . . . ?
C6 C7 C8 121.0(4) . . . ?
C3 C8 C7 120.0(4) . . . ?
P1 C9 C10 119.3(3) . . . ?
P1 C9 C14 121.0(3) . . . ?
C10 C9 C14 119.7(3) . . . ?
C9 C10 C11 119.9(4) . . . ?
C10 C11 C12 120.4(4) . . . ?
C11 C12 C13 120.2(4) . . . ?
C12 C13 C14 119.9(4) . . . ?
C9 C14 C13 120.0(4) . . . ?
C2 C15 C16 118.6(3) . . . ?
C2 C15 C20 122.4(3) . . . ?
C16 C15 C20 119.0(3) . . . ?
C15 C16 C17 119.5(4) . . . ?
C16 C17 C18 120.5(4) . . . ?
C17 C18 C19 120.3(4) . . . ?
C18 C19 C20 120.2(4) . . . ?
C15 C20 C19 120.7(4) . . . ?
C22 C21 C26 118.2(4) . . . ?
C21 C22 C23 119.7(5) . . . ?
C22 C23 C24 120.5(5) . . . ?
C23 C24 C25 119.4(5) . . . ?
C24 C25 C26 121.2(6) . . . ?
C21 C26 C25 121.0(5) . . . ?
C28 P2 C34 102.7(2) . . . ?
C28 P2 C40 107.9(2) . . . ?
C34 P2 C40 102.1(2) . . . ?
P2 C28 C29 120.6(3) . . . ?
P2 C28 C33 121.3(3) . . . ?
C29 C28 C33 118.0(3) . . . ?
C28 C29 C30 121.3(3) . . . ?
C29 C30 C31 119.3(4) . . . ?
C30 C31 C32 120.6(4) . . . ?
C31 C32 C33 120.2(3) . . . ?
C28 C33 C32 120.6(3) . . . ?
P2 C34 C35 119.5(3) . . . ?
P2 C34 C39 121.1(3) . . . ?
C35 C34 C39 119.4(3) . . . ?
C34 C35 C36 119.7(3) . . . ?
C35 C36 C37 120.6(4) . . . ?
C36 C37 C38 119.8(4) . . . ?
C37 C38 C39 120.1(4) . . . ?
C34 C39 C38 120.4(4) . . . ?
P2 C40 C41 116.5(3) . . . ?
P2 C40 C45 124.0(3) . . . ?
C41 C40 C45 119.3(3) . . . ?
C40 C41 C42 121.1(4) . . . ?
C41 C42 C43 119.2(4) . . . ?
C42 C43 C44 120.3(4) . . . ?
C43 C44 C45 121.2(4) . . . ?
C40 C45 C44 118.9(4) . . . ?

loop_
_geom_bond_atom_site_label_1
_geom_bond_atom_site_label_2
_geom_bond_distance
_geom_bond_site_symmetry_1
_geom_bond_site_symmetry_2
_geom_bond_publ_flag
RH I 2.7752(3) . . ?
RH P1 2.3285(8) . . ?
RH O1 2.052(2) . . ?
RH C21 2.078(3) . . ?
RH C27 1.859(4) . . ?
RH P2 2.4164(8) . . ?
P1 C1 1.749(4) . . ?
P1 C3 1.815(4) . . ?
P1 C9 1.832(3) . . ?
C1 C2 1.364(5) . . ?
C2 O1 1.308(4) . . ?
C2 C15 1.482(5) . . ?
C3 C4 1.380(6) . . ?
C3 C8 1.398(5) . . ?
C4 C5 1.382(6) . . ?
C5 C6 1.375(7) . . ?
C6 C7 1.359(7) . . ?
C7 C8 1.375(6) . . ?
C9 C10 1.383(5) . . ?
C9 C14 1.376(5) . . ?
C10 C11 1.398(6) . . ?
C11 C12 1.357(7) . . ?
C12 C13 1.382(8) . . ?
C13 C14 1.396(6) . . ?
C15 C16 1.396(5) . . ?
C15 C20 1.387(5) . . ?
C16 C17 1.389(6) . . ?
C17 C18 1.381(7) . . ?
C18 C19 1.359(7) . . ?
C19 C20 1.385(6) . . ?
C21 C22 1.401(6) . . ?
C21 C26 1.375(6) . . ?
C22 C23 1.404(6) . . ?
C23 C24 1.376(9) . . ?
C24 C25 1.352(9) . . ?
C25 C26 1.390(6) . . ?
C27 O2 1.128(5) . . ?
P2 C28 1.824(3) . . ?
P2 C34 1.839(3) . . ?
P2 C40 1.819(3) . . ?
C28 C29 1.389(5) . . ?
C28 C33 1.396(5) . . ?
C29 C30 1.385(5) . . ?
C30 C31 1.386(6) . . ?
C31 C32 1.359(6) . . ?
C32 C33 1.392(5) . . ?
C34 C35 1.386(5) . . ?
C34 C39 1.383(5) . . ?
C35 C36 1.395(5) . . ?
C36 C37 1.374(7) . . ?
C37 C38 1.376(7) . . ?
C38 C39 1.392(5) . . ?
C40 C41 1.386(5) . . ?
C40 C45 1.397(5) . . ?
C41 C42 1.385(6) . . ?
C42 C43 1.378(8) . . ?
C43 C44 1.371(8) . . ?
C44 C45 1.385(6) . . ?
